data_2210646
loop_
_publ_author_name
'Fa-Qian Liu'
'Hong-Na Chen'
'Rong-Xun Li'
'Guang-Ye Liu'
'Wei-Hua Li'

_publ_section_title Tetrakis(1-ethyl-1<i>H</i>-imidazole-\k<i>N</i>^3^)diisothiocyanatonickel(II)
_journal_coeditor_code HG2085
_journal_issue 10
_journal_name_full 'Acta Crystallographica Section E'
_journal_page_first m2457
_journal_page_last m2458
_journal_paper_doi 10.1107/S1600536806031801
_journal_volume 62
_journal_year 2006
_chemical_formula_iupac '[Ni (N C S)2 (C5 H8 N2)4]'
_chemical_formula_moiety 'C22 H32 N10 Ni S2'
_chemical_formula_sum 'C22 H32 N10 Ni S2'
_chemical_formula_weight 559.41
_chemical_name_systematic
;
Tetrakis(1-ethyl-1H-imidazole-\kN^3^)diisothiocyanatonickel(II)
;
_space_group_IT_number 2
_symmetry_cell_setting triclinic
_symmetry_space_group_name_Hall '-P 1'
_symmetry_space_group_name_H-M 'P -1'
_atom_sites_solution_hydrogens geom
_atom_sites_solution_primary direct
_atom_sites_solution_secondary difmap
_audit_creation_method SHELXL-97
_cell_angle_alpha 72.16(3)
_cell_angle_beta 89.20(3)
_cell_angle_gamma 71.12(3)
_cell_formula_units_Z 2
_cell_length_a 8.936(2)
_cell_length_b 13.186(3)
_cell_length_c 13.261(3)
_cell_measurement_reflns_used 25
_cell_measurement_temperature 293(2)
_cell_measurement_theta_max 14
_cell_measurement_theta_min 4
_cell_volume 1401.1(7)
_computing_cell_refinement 'CAD-4 Software'
_computing_data_collection 'CAD-4 Software (Enraf--Nonius, 1989)'
_computing_data_reduction 'NRCVAX (Gabe <i>et al.</i>,  1989)'
_computing_molecular_graphics 'SHELXTL/PC (Sheldrick, 1990)'
_computing_publication_material 'WinGX (Farrugia, 1999)'
_computing_structure_refinement 'SHELXL97 (Sheldrick, 1997)'
_computing_structure_solution 'SHELXS97 (Sheldrick, 1997)'
_diffrn_ambient_temperature 293(2)
_diffrn_measured_fraction_theta_full 0.991
_diffrn_measured_fraction_theta_max 0.991
_diffrn_measurement_device_type 'Enraf--Nonius CAD-4'
_diffrn_measurement_method \w
_diffrn_radiation_monochromator graphite
_diffrn_radiation_source 'fine-focus sealed tube'
_diffrn_radiation_type MoK\a
_diffrn_radiation_wavelength 0.71073
_diffrn_reflns_av_R_equivalents 0.0602
_diffrn_reflns_av_sigmaI/netI 0.0355
_diffrn_reflns_limit_h_max 11
_diffrn_reflns_limit_h_min 0
_diffrn_reflns_limit_k_max 15
_diffrn_reflns_limit_k_min -15
_diffrn_reflns_limit_l_max 2
_diffrn_reflns_limit_l_min -16
_diffrn_reflns_number 5517
_diffrn_reflns_theta_full 25.97
_diffrn_reflns_theta_max 25.97
_diffrn_reflns_theta_min 1.62
_diffrn_standards_decay_% 0
_diffrn_standards_interval_count 100
_diffrn_standards_number 3
_exptl_absorpt_coefficient_mu 0.871
_exptl_absorpt_correction_type none
_exptl_crystal_colour blue
_exptl_crystal_density_diffrn 1.326
_exptl_crystal_density_method 'not measured'
_exptl_crystal_description block
_exptl_crystal_F_000 588
_exptl_crystal_size_max 0.35
_exptl_crystal_size_mid 0.25
_exptl_crystal_size_min 0.25
_refine_diff_density_max 0.735
_refine_diff_density_min -0.731
_refine_ls_extinction_coef 0.044(5)
_refine_ls_extinction_expression Fc^*^=kFc[1+0.001xFc^2^\l^3^/sin(2\q)]^-1/4^
_refine_ls_extinction_method SHELXL97
_refine_ls_goodness_of_fit_ref 1.057
_refine_ls_hydrogen_treatment constr
_refine_ls_matrix_type full
_refine_ls_number_parameters 321
_refine_ls_number_reflns 5495
_refine_ls_number_restraints 0
_refine_ls_restrained_S_all 1.057
_refine_ls_R_factor_all 0.0930
_refine_ls_R_factor_gt 0.0729
_refine_ls_shift/su_max 0.000
_refine_ls_shift/su_mean 0.000
_refine_ls_structure_factor_coef Fsqd
_refine_ls_weighting_details 'calc w=1/[\s^2^(Fo^2^)+(0.1373P)^2^] where P=(Fo^2^+2Fc^2^)/3'
_refine_ls_weighting_scheme calc
_refine_ls_wR_factor_gt 0.1791
_refine_ls_wR_factor_ref 0.1983
_reflns_number_gt 3462
_reflns_number_total 5495
_reflns_threshold_expression I>2\s(I)
_cod_data_source_file hg2085.cif
_cod_data_source_block I
_cod_depositor_comments
;
The following automatic conversions were performed:
'_symmetry_cell_setting' value 'Triclinic' changed to 'triclinic'
according to '/home/saulius/struct/CIF-dictionaries/cif_core.dic'
dictionary named 'cif_core.dic' version 2.4.1 from 2010-06-29.

Automatic conversion script
Id: cif_fix_enum 1527 2010-12-29 10:47:43Z saulius 

The following automatic conversions were performed:

'_symmetry_cell_setting' value 'Triclinic' changed to 'triclinic'
according to /home/saulius/struct/CIF-dictionaries/cif_core.dic
dictionary named 'cif_core.dic' version 2.4.1 from 2010-06-29.

Automatic conversion script
Id: cif_fix_values 1715 2011-07-08 13:25:40Z adriana 
;
_cod_database_code 2210646
_cod_database_fobs_code 2210646

loop_
_symmetry_equiv_pos_as_xyz
'x, y, z'
'-x, -y, -z'

loop_
_atom_site_type_symbol
_atom_site_label
_atom_site_fract_x
_atom_site_fract_y
_atom_site_fract_z
_atom_site_U_iso_or_equiv
_atom_site_adp_type
_atom_site_calc_flag
_atom_site_refinement_flags
_atom_site_occupancy
Ni Ni1 0.70006(7) 0.24601(4) 0.74495(5) 0.0428(3) Uani d . 1
S S1 0.5145(2) 0.13516(15) 1.09279(14) 0.0797(7) Uani d . 1
S S2 0.8799(2) 0.34595(13) 0.39483(13) 0.0732(7) Uani d . 1
N N1 0.6483(6) 0.1692(3) 0.8996(4) 0.0511(18) Uani d . 1
N N2 0.7527(6) 0.3227(3) 0.5900(4) 0.0518(19) Uani d . 1
N N3 0.4827(5) 0.2538(3) 0.6790(4) 0.0476(15) Uani d . 1
N N4 0.2946(6) 0.1946(4) 0.6401(5) 0.060(2) Uani d . 1
N N5 0.8029(5) 0.0837(3) 0.7288(4) 0.0478(16) Uani d . 1
N N6 0.9043(6) -0.1011(3) 0.7709(4) 0.0529(17) Uani d . 1
N N7 0.9234(5) 0.2367(3) 0.8087(4) 0.0478(15) Uani d . 1
N N8 1.1180(5) 0.2954(3) 0.8393(4) 0.0533(18) Uani d . 1
N N9 0.6024(5) 0.4079(3) 0.7638(4) 0.0462(17) Uani d . 1
N N10 0.5404(6) 0.5917(4) 0.7305(5) 0.0581(19) Uani d . 1
C C1 0.5941(7) 0.1545(4) 0.9795(4) 0.0427(19) Uani d . 1
C C2 0.8058(6) 0.3334(4) 0.5094(4) 0.045(2) Uani d . 1
C C3 0.2841(11) 0.0296(7) 0.5975(8) 0.102(4) Uani d . 1
H H3A 0.2299 -0.0248 0.6152 0.153 Uiso calc R 1
H H3B 0.3926 -0.0065 0.6276 0.153 Uiso calc R 1
H H3C 0.2809 0.0599 0.5216 0.153 Uiso calc R 1
C C4 0.2075(8) 0.1196(6) 0.6399(8) 0.096(4) Uani d . 1
H H4A 0.1868 0.0865 0.7124 0.116 Uiso calc R 1
H H4B 0.1057 0.1643 0.5989 0.116 Uiso calc R 1
C C5 0.4311(7) 0.1671(5) 0.6965(6) 0.060(2) Uani d . 1
H H5A 0.4844 0.0952 0.7431 0.072 Uiso calc R 1
C C6 0.3705(8) 0.3424(5) 0.6081(6) 0.062(3) Uani d . 1
H H6A 0.3735 0.4157 0.5820 0.074 Uiso calc R 1
C C7 0.2518(9) 0.3076(6) 0.5807(7) 0.072(3) Uani d . 1
H H7A 0.1624 0.3506 0.5327 0.087 Uiso calc R 1
C C8 1.1274(10) -0.2512(6) 0.8888(9) 0.109(5) Uani d . 1
H H8A 1.1694 -0.3314 0.9233 0.164 Uiso calc R 1
H H8B 1.1232 -0.2130 0.9405 0.164 Uiso calc R 1
H H8C 1.1947 -0.2290 0.8355 0.164 Uiso calc R 1
C C9 0.9667(9) -0.2206(4) 0.8385(7) 0.073(3) Uani d . 1
H H9A 0.8961 -0.2342 0.8934 0.088 Uiso calc R 1
H H9B 0.9686 -0.2686 0.7955 0.088 Uiso calc R 1
C C10 0.8399(7) -0.0130(4) 0.8061(5) 0.056(2) Uani d . 1
H H10A 0.8233 -0.0195 0.8769 0.067 Uiso calc R 1
C C11 0.8469(8) 0.0556(4) 0.6395(5) 0.059(2) Uani d . 1
H H11A 0.8343 0.1064 0.5712 0.071 Uiso calc R 1
C C12 0.9123(8) -0.0587(4) 0.6664(5) 0.068(3) Uani d . 1
H H12A 0.9547 -0.0996 0.6207 0.082 Uiso calc R 1
C C13 1.1545(10) 0.4369(6) 0.9102(7) 0.108(4) Uani d . 1
H H13A 1.2125 0.4882 0.9022 0.161 Uiso calc R 1
H H13B 1.1741 0.3865 0.9821 0.161 Uiso calc R 1
H H13C 1.0429 0.4788 0.8943 0.161 Uiso calc R 1
C C14 1.2060(7) 0.3714(5) 0.8373(6) 0.062(2) Uani d . 1
H H14A 1.1940 0.4231 0.7655 0.074 Uiso calc R 1
H H14B 1.3180 0.3274 0.8555 0.074 Uiso calc R 1
C C15 0.9744(7) 0.3231(4) 0.7882(5) 0.056(2) Uani d . 1
H H15A 0.9178 0.3953 0.7434 0.067 Uiso calc R 1
C C16 1.0398(8) 0.1491(5) 0.8741(6) 0.066(3) Uani d . 1
H H16A 1.0372 0.0758 0.9007 0.079 Uiso calc R 1
C C17 1.1629(8) 0.1817(5) 0.8964(7) 0.062(3) Uani d . 1
H H17A 1.2561 0.1372 0.9404 0.074 Uiso calc R 1
C C18 0.6487(10) 0.7459(6) 0.6846(9) 0.106(4) Uani d . 1
H H18A 0.6350 0.8192 0.6346 0.159 Uiso calc R 1
H H18B 0.7441 0.6919 0.6736 0.159 Uiso calc R 1
H H18C 0.6565 0.7488 0.7557 0.159 Uiso calc R 1
C C19 0.5094(9) 0.7113(5) 0.6688(8) 0.078(3) Uani d . 1
H H19A 0.4160 0.7582 0.6914 0.094 Uiso calc R 1
H H19B 0.4888 0.7225 0.5939 0.094 Uiso calc R 1
C C20 0.5755(7) 0.5061(4) 0.6890(5) 0.057(2) Uani d . 1
H H20A 0.5802 0.5152 0.6167 0.069 Uiso calc R 1
C C21 0.5814(8) 0.4322(4) 0.8556(5) 0.060(2) Uani d . 1
H H21A 0.5917 0.3794 0.9226 0.073 Uiso calc R 1
C C22 0.5429(8) 0.5460(5) 0.8358(6) 0.068(3) Uani d . 1
H H22A 0.5224 0.5842 0.8856 0.082 Uiso calc R 1

loop_
_atom_site_aniso_label
_atom_site_aniso_U_11
_atom_site_aniso_U_22
_atom_site_aniso_U_33
_atom_site_aniso_U_12
_atom_site_aniso_U_13
_atom_site_aniso_U_23
Ni1 0.0443(5) 0.0409(4) 0.0392(5) -0.0130(3) 0.0025(5) -0.0089(3)
S1 0.0810(13) 0.1040(12) 0.0472(10) -0.0353(10) 0.0160(12) -0.0106(9)
S2 0.0764(12) 0.0775(10) 0.0483(10) -0.0124(9) 0.0146(12) -0.0106(8)
N1 0.052(3) 0.055(2) 0.046(3) -0.021(2) 0.004(4) -0.012(2)
N2 0.058(3) 0.051(2) 0.044(3) -0.021(2) 0.002(4) -0.009(2)
N3 0.045(3) 0.055(2) 0.039(3) -0.014(2) -0.006(3) -0.011(2)
N4 0.039(3) 0.068(3) 0.079(5) -0.017(2) -0.004(4) -0.033(3)
N5 0.049(3) 0.041(2) 0.053(3) -0.017(2) 0.001(3) -0.013(2)
N6 0.054(3) 0.042(2) 0.060(3) -0.014(2) -0.004(4) -0.015(2)
N7 0.042(2) 0.050(2) 0.046(3) -0.013(2) -0.003(3) -0.010(2)
N8 0.044(3) 0.053(2) 0.062(4) -0.017(2) 0.006(4) -0.017(3)
N9 0.043(3) 0.044(2) 0.049(3) -0.0108(19) -0.003(3) -0.014(2)
N10 0.053(3) 0.046(2) 0.076(4) -0.015(2) 0.000(4) -0.021(3)
C1 0.040(3) 0.044(2) 0.035(3) -0.009(2) -0.016(4) -0.004(2)
C2 0.036(3) 0.039(2) 0.046(4) -0.005(2) -0.010(4) -0.002(2)
C3 0.116(7) 0.106(5) 0.133(9) -0.068(5) 0.021(8) -0.074(6)
C4 0.058(4) 0.103(5) 0.157(9) -0.037(4) 0.027(7) -0.070(6)
C5 0.053(4) 0.051(3) 0.072(6) -0.013(3) 0.000(5) -0.017(3)
C6 0.063(4) 0.063(3) 0.048(4) -0.016(3) -0.007(5) -0.007(3)
C7 0.059(4) 0.077(4) 0.072(6) -0.011(4) -0.005(6) -0.022(4)
C8 0.079(5) 0.071(5) 0.137(11) 0.010(4) -0.048(9) -0.011(6)
C9 0.084(5) 0.041(3) 0.084(6) -0.013(3) 0.008(6) -0.014(3)
C10 0.060(4) 0.049(3) 0.057(4) -0.019(3) 0.008(4) -0.015(3)
C11 0.076(5) 0.056(3) 0.047(4) -0.024(3) 0.010(5) -0.016(3)
C12 0.083(5) 0.056(3) 0.064(5) -0.017(3) 0.017(5) -0.023(3)
C13 0.126(7) 0.110(6) 0.149(9) -0.082(5) 0.068(8) -0.084(6)
C14 0.054(4) 0.062(3) 0.076(5) -0.028(3) 0.014(5) -0.022(3)
C15 0.051(4) 0.049(3) 0.064(5) -0.015(3) 0.008(5) -0.014(3)
C16 0.063(4) 0.047(3) 0.074(6) -0.017(3) -0.005(5) -0.004(3)
C17 0.055(4) 0.052(3) 0.064(5) -0.013(3) -0.011(5) -0.004(3)
C18 0.110(6) 0.085(5) 0.155(10) -0.063(5) 0.052(8) -0.053(5)
C19 0.077(5) 0.048(3) 0.107(7) -0.020(3) 0.001(7) -0.021(4)
C20 0.058(4) 0.044(3) 0.062(4) -0.012(3) 0.002(4) -0.010(3)
C21 0.063(4) 0.052(3) 0.062(4) -0.013(3) 0.011(5) -0.019(3)
C22 0.070(5) 0.064(3) 0.069(5) -0.013(3) 0.007(5) -0.029(3)

loop_
_atom_type_symbol
_atom_type_description
_atom_type_scat_dispersion_real
_atom_type_scat_dispersion_imag
_atom_type_scat_source
C C 0.0033 0.0016 'International Tables Vol C Tables 4.2.6.8 and 6.1.1.4'
H H 0.0000 0.0000 'International Tables Vol C Tables 4.2.6.8 and 6.1.1.4'
N N 0.0061 0.0033 'International Tables Vol C Tables 4.2.6.8 and 6.1.1.4'
S S 0.1246 0.1234 'International Tables Vol C Tables 4.2.6.8 and 6.1.1.4'
Ni Ni 0.3393 1.1124 'International Tables Vol C Tables 4.2.6.8 and 6.1.1.4'

loop_
_geom_angle_atom_site_label_1
_geom_angle_atom_site_label_2
_geom_angle_atom_site_label_3
_geom_angle
_geom_angle_publ_flag
N3 Ni1 N1 91.2(2) yes
N3 Ni1 N5 88.46(19) yes
N1 Ni1 N5 89.09(16) yes
N3 Ni1 N2 88.9(2) yes
N1 Ni1 N2 179.8(2) yes
N5 Ni1 N2 90.82(16) yes
N3 Ni1 N9 93.02(19) yes
N1 Ni1 N9 90.53(16) yes
N5 Ni1 N9 178.5(2) yes
N2 Ni1 N9 89.56(16) yes
N3 Ni1 N7 178.56(14) yes
N1 Ni1 N7 89.8(2) yes
N5 Ni1 N7 90.56(19) yes
N2 Ni1 N7 90.0(2) yes
N9 Ni1 N7 87.97(19) yes
C1 N1 Ni1 162.7(4) ?
C2 N2 Ni1 160.8(4) ?
C5 N3 C6 105.5(6) ?
C5 N3 Ni1 125.0(4) ?
C6 N3 Ni1 129.5(4) ?
C5 N4 C7 107.6(6) ?
C5 N4 C4 126.1(6) ?
C7 N4 C4 126.3(7) ?
C10 N5 C11 105.1(4) ?
C10 N5 Ni1 125.9(4) ?
C11 N5 Ni1 129.0(3) ?
C12 N6 C10 106.8(4) ?
C12 N6 C9 127.8(5) ?
C10 N6 C9 125.3(5) ?
C15 N7 C16 105.3(6) ?
C15 N7 Ni1 123.9(4) ?
C16 N7 Ni1 130.8(4) ?
C15 N8 C17 106.5(6) ?
C15 N8 C14 126.5(5) ?
C17 N8 C14 126.9(6) ?
C20 N9 C21 105.3(5) ?
C20 N9 Ni1 126.3(4) ?
C21 N9 Ni1 127.5(4) ?
C22 N10 C20 106.9(5) ?
C22 N10 C19 128.0(6) ?
C20 N10 C19 125.0(6) ?
N1 C1 S1 179.1(5) ?
N2 C2 S2 178.6(5) ?
C4 C3 H3A 109.5 ?
C4 C3 H3B 109.5 ?
H3A C3 H3B 109.5 ?
C4 C3 H3C 109.5 ?
H3A C3 H3C 109.5 ?
H3B C3 H3C 109.5 ?
C3 C4 N4 115.7(5) ?
C3 C4 H4A 108.4 ?
N4 C4 H4A 108.4 ?
C3 C4 H4B 108.4 ?
N4 C4 H4B 108.4 ?
H4A C4 H4B 107.4 ?
N3 C5 N4 112.2(5) ?
N3 C5 H5A 123.9 ?
N4 C5 H5A 123.9 ?
N3 C6 C7 109.9(6) ?
N3 C6 H6A 125.1 ?
C7 C6 H6A 125.1 ?
C6 C7 N4 104.9(7) ?
C6 C7 H7A 127.6 ?
N4 C7 H7A 127.6 ?
C9 C8 H8A 109.5 ?
C9 C8 H8B 109.5 ?
H8A C8 H8B 109.5 ?
C9 C8 H8C 109.5 ?
H8A C8 H8C 109.5 ?
H8B C8 H8C 109.5 ?
C8 C9 N6 112.3(6) ?
C8 C9 H9A 109.2 ?
N6 C9 H9A 109.2 ?
C8 C9 H9B 109.2 ?
N6 C9 H9B 109.2 ?
H9A C9 H9B 107.9 ?
N5 C10 N6 111.9(5) ?
N5 C10 H10A 124.0 ?
N6 C10 H10A 124.0 ?
C12 C11 N5 109.0(5) ?
C12 C11 H11A 125.5 ?
N5 C11 H11A 125.5 ?
N6 C12 C11 107.2(5) ?
N6 C12 H12A 126.4 ?
C11 C12 H12A 126.4 ?
C14 C13 H13A 109.5 ?
C14 C13 H13B 109.5 ?
H13A C13 H13B 109.5 ?
C14 C13 H13C 109.5 ?
H13A C13 H13C 109.5 ?
H13B C13 H13C 109.5 ?
N8 C14 C13 113.5(5) ?
N8 C14 H14A 108.9 ?
C13 C14 H14A 108.9 ?
N8 C14 H14B 108.9 ?
C13 C14 H14B 108.9 ?
H14A C14 H14B 107.7 ?
N7 C15 N8 112.3(5) ?
N7 C15 H15A 123.9 ?
N8 C15 H15A 123.9 ?
N7 C16 C17 111.2(5) ?
N7 C16 H16A 124.4 ?
C17 C16 H16A 124.4 ?
C16 C17 N8 104.7(7) ?
C16 C17 H17A 127.7 ?
N8 C17 H17A 127.7 ?
C19 C18 H18A 109.5 ?
C19 C18 H18B 109.5 ?
H18A C18 H18B 109.5 ?
C19 C18 H18C 109.5 ?
H18A C18 H18C 109.5 ?
H18B C18 H18C 109.5 ?
N10 C19 C18 110.5(7) ?
N10 C19 H19A 109.6 ?
C18 C19 H19A 109.6 ?
N10 C19 H19B 109.6 ?
C18 C19 H19B 109.6 ?
H19A C19 H19B 108.1 ?
N9 C20 N10 111.4(5) ?
N9 C20 H20A 124.3 ?
N10 C20 H20A 124.3 ?
N9 C21 C22 109.9(5) ?
N9 C21 H21A 125.0 ?
C22 C21 H21A 125.0 ?
N10 C22 C21 106.5(5) ?
N10 C22 H22A 126.8 ?
C21 C22 H22A 126.8 ?

loop_
_geom_bond_atom_site_label_1
_geom_bond_atom_site_label_2
_geom_bond_distance
_geom_bond_publ_flag
Ni1 N3 2.100(6) yes
Ni1 N1 2.109(4) yes
Ni1 N5 2.115(4) yes
Ni1 N2 2.115(4) yes
Ni1 N9 2.121(4) yes
Ni1 N7 2.131(5) yes
S1 C1 1.638(5) yes
S2 C2 1.631(5) yes
N1 C1 1.147(6) yes
N2 C2 1.151(6) yes
N3 C5 1.323(7) ?
N3 C6 1.360(8) ?
N4 C5 1.323(10) ?
N4 C7 1.381(8) ?
N4 C4 1.443(9) ?
N5 C10 1.312(6) ?
N5 C11 1.362(7) ?
N6 C12 1.337(7) ?
N6 C10 1.339(7) ?
N6 C9 1.475(7) ?
N7 C15 1.313(7) ?
N7 C16 1.342(8) ?
N8 C15 1.345(10) ?
N8 C17 1.380(7) ?
N8 C14 1.455(8) ?
N9 C20 1.318(6) ?
N9 C21 1.347(8) ?
N10 C22 1.338(8) ?
N10 C20 1.351(7) ?
N10 C19 1.471(7) ?
C3 C4 1.437(9) ?
C3 H3A 0.9600 ?
C3 H3B 0.9600 ?
C3 H3C 0.9600 ?
C4 H4A 0.9700 ?
C4 H4B 0.9700 ?
C5 H5A 0.9300 ?
C6 C7 1.378(12) ?
C6 H6A 0.9300 ?
C7 H7A 0.9300 ?
C8 C9 1.469(13) ?
C8 H8A 0.9600 ?
C8 H8B 0.9600 ?
C8 H8C 0.9600 ?
C9 H9A 0.9700 ?
C9 H9B 0.9700 ?
C10 H10A 0.9300 ?
C11 C12 1.358(7) ?
C11 H11A 0.9300 ?
C12 H12A 0.9300 ?
C13 C14 1.461(9) ?
C13 H13A 0.9600 ?
C13 H13B 0.9600 ?
C13 H13C 0.9600 ?
C14 H14A 0.9700 ?
C14 H14B 0.9700 ?
C15 H15A 0.9300 ?
C16 C17 1.370(12) ?
C16 H16A 0.9300 ?
C17 H17A 0.9300 ?
C18 C19 1.495(12) ?
C18 H18A 0.9600 ?
C18 H18B 0.9600 ?
C18 H18C 0.9600 ?
C19 H19A 0.9700 ?
C19 H19B 0.9700 ?
C20 H20A 0.9300 ?
C21 C22 1.366(7) ?
C21 H21A 0.9300 ?
C22 H22A 0.9300 ?

loop_
_geom_torsion_atom_site_label_1
_geom_torsion_atom_site_label_2
_geom_torsion_atom_site_label_3
_geom_torsion_atom_site_label_4
_geom_torsion
N3 Ni1 N1 C1 -72.9(18)
N5 Ni1 N1 C1 -161.3(18)
N9 Ni1 N1 C1 20.1(18)
N7 Ni1 N1 C1 108.1(18)
N3 Ni1 N2 C2 -99.8(16)
N5 Ni1 N2 C2 -11.3(16)
N9 Ni1 N2 C2 167.2(16)
N7 Ni1 N2 C2 79.2(16)
N1 Ni1 N3 C5 -52.3(4)
N5 Ni1 N3 C5 36.8(4)
N2 Ni1 N3 C5 127.6(4)
N9 Ni1 N3 C5 -142.9(4)
N1 Ni1 N3 C6 131.0(5)
N5 Ni1 N3 C6 -139.9(5)
N2 Ni1 N3 C6 -49.1(5)
N9 Ni1 N3 C6 40.4(5)
N3 Ni1 N5 C10 -104.5(5)
N1 Ni1 N5 C10 -13.3(5)
N2 Ni1 N5 C10 166.6(5)
N7 Ni1 N5 C10 76.6(5)
N3 Ni1 N5 C11 76.5(6)
N1 Ni1 N5 C11 167.7(6)
N2 Ni1 N5 C11 -12.4(6)
N7 Ni1 N5 C11 -102.5(6)
N1 Ni1 N7 C15 -128.6(4)
N5 Ni1 N7 C15 142.4(4)
N2 Ni1 N7 C15 51.5(4)
N9 Ni1 N7 C15 -38.0(4)
N1 Ni1 N7 C16 51.9(5)
N5 Ni1 N7 C16 -37.2(5)
N2 Ni1 N7 C16 -128.0(5)
N9 Ni1 N7 C16 142.4(5)
N3 Ni1 N9 C20 -80.1(6)
N1 Ni1 N9 C20 -171.3(6)
N2 Ni1 N9 C20 8.8(6)
N7 Ni1 N9 C20 98.9(6)
N3 Ni1 N9 C21 112.7(6)
N1 Ni1 N9 C21 21.4(6)
N2 Ni1 N9 C21 -158.4(6)
N7 Ni1 N9 C21 -68.4(6)
C5 N4 C4 C3 -65.7(12)
C7 N4 C4 C3 113.6(8)
C6 N3 C5 N4 1.0(7)
Ni1 N3 C5 N4 -176.4(4)
C7 N4 C5 N3 -0.1(7)
C4 N4 C5 N3 179.3(5)
C5 N3 C6 C7 -1.5(7)
Ni1 N3 C6 C7 175.6(4)
N3 C6 C7 N4 1.5(8)
C5 N4 C7 C6 -0.9(8)
C4 N4 C7 C6 179.7(6)
C12 N6 C9 C8 93.3(11)
C10 N6 C9 C8 -80.5(9)
C11 N5 C10 N6 -0.3(8)
Ni1 N5 C10 N6 -179.5(4)
C12 N6 C10 N5 1.5(8)
C9 N6 C10 N5 176.4(6)
C10 N5 C11 C12 -1.0(8)
Ni1 N5 C11 C12 178.2(4)
C10 N6 C12 C11 -2.0(8)
C9 N6 C12 C11 -176.7(7)
N5 C11 C12 N6 1.9(9)
C15 N8 C14 C13 81.2(9)
C17 N8 C14 C13 -96.6(8)
C16 N7 C15 N8 -1.2(7)
Ni1 N7 C15 N8 179.2(4)
C17 N8 C15 N7 0.5(7)
C14 N8 C15 N7 -177.7(5)
C15 N7 C16 C17 1.4(8)
Ni1 N7 C16 C17 -179.0(4)
N7 C16 C17 N8 -1.1(8)
C15 N8 C17 C16 0.3(7)
C14 N8 C17 C16 178.5(6)
C22 N10 C19 C18 73.6(9)
C20 N10 C19 C18 -105.0(9)
C21 N9 C20 N10 0.9(8)
Ni1 N9 C20 N10 -168.7(4)
C22 N10 C20 N9 -0.9(7)
C19 N10 C20 N9 177.9(6)
C20 N9 C21 C22 -0.5(8)
Ni1 N9 C21 C22 168.9(4)
C20 N10 C22 C21 0.6(8)
C19 N10 C22 C21 -178.2(7)
N9 C21 C22 N10 0.0(9)
